data_1545067
loop_
_publ_author_name
'Maury, Julien'
'Zawodny, Wojciech'
'Clayden, Jonathan'

_publ_section_title
;
 Stereospecific Intramolecular Arylation of 2- and 3-Pyridyl Substituted
 Alkylamines via Configurationally Stable \a-Pyridyl Organolithiums.
;
_journal_issue 3
_journal_name_full 'Organic letters'
_journal_page_first 472
_journal_page_last 475
_journal_paper_doi 10.1021/acs.orglett.6b03603
_journal_volume 19
_journal_year 2017
_chemical_absolute_configuration ad
_chemical_formula_sum 'C16 H18 Cl N3 O'
_chemical_formula_weight 303.78
_space_group_crystal_system orthorhombic
_space_group_IT_number 19
_space_group_name_Hall 'P 2ac 2ab'
_space_group_name_H-M_alt 'P 21 21 21'
_symmetry_space_group_name_Hall 'P 2ac 2ab'
_symmetry_space_group_name_H-M 'P 21 21 21'
_atom_sites_solution_hydrogens mixed
_audit_creation_method SHELXL-2014/7
_cell_angle_alpha 90
_cell_angle_beta 90
_cell_angle_gamma 90
_cell_formula_units_Z 4
_cell_length_a 8.54450(10)
_cell_length_b 9.1514(2)
_cell_length_c 19.7296(4)
_cell_measurement_reflns_used 7355
_cell_measurement_temperature 100(2)
_cell_measurement_theta_max 72.07
_cell_measurement_theta_min 4.48
_cell_volume 1542.74(5)
_computing_cell_refinement 'Bruker SAINT'
_computing_data_collection 'Bruker APEX2'
_computing_data_reduction 'Bruker SAINT'
_computing_molecular_graphics 'Bruker SHELXTL'
_computing_publication_material 'Bruker SHELXTL'
_computing_structure_refinement 'SHELXL-2014/7 (Sheldrick, 2014)'
_computing_structure_solution 'SHELXS-97 (Sheldrick, 2008)'
_diffrn_ambient_temperature 100(2)
_diffrn_measured_fraction_theta_full 0.997
_diffrn_measured_fraction_theta_max 0.994
_diffrn_measurement_device_type 'Bruker APEX-II CCD'
_diffrn_measurement_method '\f and \w scans'
_diffrn_radiation_type CuK\a
_diffrn_radiation_wavelength 1.54178
_diffrn_reflns_av_R_equivalents 0.0404
_diffrn_reflns_av_unetI/netI 0.0296
_diffrn_reflns_Laue_measured_fraction_full 0.997
_diffrn_reflns_Laue_measured_fraction_max 0.994
_diffrn_reflns_limit_h_max 10
_diffrn_reflns_limit_h_min -10
_diffrn_reflns_limit_k_max 11
_diffrn_reflns_limit_k_min -11
_diffrn_reflns_limit_l_max 17
_diffrn_reflns_limit_l_min -23
_diffrn_reflns_number 18119
_diffrn_reflns_point_group_measured_fraction_full 0.997
_diffrn_reflns_point_group_measured_fraction_max 0.994
_diffrn_reflns_theta_full 67.679
_diffrn_reflns_theta_max 72.143
_diffrn_reflns_theta_min 4.482
_exptl_absorpt_coefficient_mu 2.207
_exptl_absorpt_correction_T_max 0.843
_exptl_absorpt_correction_T_min 0.767605
_exptl_absorpt_correction_type multi-scan
_exptl_absorpt_process_details SADABS
_exptl_crystal_colour white
_exptl_crystal_density_diffrn 1.308
_exptl_crystal_description block
_exptl_crystal_F_000 640
_exptl_crystal_size_max 0.250
_exptl_crystal_size_mid 0.150
_exptl_crystal_size_min 0.080
_refine_diff_density_max 0.184
_refine_diff_density_min -0.257
_refine_diff_density_rms 0.035
_refine_ls_abs_structure_details
; 
 Flack x determined using 1182 quotients [(I+)-(I-)]/[(I+)+(I-)] 
 (Parsons, Flack and Wagner, Acta Cryst. B69 (2013) 249-259). 
;
_refine_ls_abs_structure_Flack 0.031(6)
_refine_ls_extinction_method none
_refine_ls_goodness_of_fit_ref 1.040
_refine_ls_hydrogen_treatment mixed
_refine_ls_matrix_type full
_refine_ls_number_parameters 197
_refine_ls_number_reflns 3026
_refine_ls_number_restraints 0
_refine_ls_restrained_S_all 1.040
_refine_ls_R_factor_all 0.0261
_refine_ls_R_factor_gt 0.0247
_refine_ls_shift/su_max 0.001
_refine_ls_shift/su_mean 0.000
_refine_ls_structure_factor_coef Fsqd
_refine_ls_weighting_details 'w=1/[\s^2^(Fo^2^)+(0.0314P)^2^+0.2253P] where P=(Fo^2^+2Fc^2^)/3'
_refine_ls_weighting_scheme calc
_refine_ls_wR_factor_gt 0.0617
_refine_ls_wR_factor_ref 0.0623
_reflns_Friedel_coverage 0.723
_reflns_Friedel_fraction_full 0.998
_reflns_Friedel_fraction_max 0.994
_reflns_number_gt 2918
_reflns_number_total 3026
_reflns_threshold_expression 'I > 2\s(I)'
_cod_data_source_file ol6b03603_si_002.cif
_cod_data_source_block s4554ma
_cod_depositor_comments 'Adding full bibliography for 1545067.cif.'
_cod_database_code 1545067
_shelx_shelxl_version_number 2014/7
_shelx_space_group_comment
; 
The symmetry employed for this shelxl refinement is uniquely defined 
by the following loop, which should always be used as a source of 
symmetry information in preference to the above space-group names. 
They are only intended as comments. 
;
_shelx_estimated_absorpt_t_min 0.608
_shelx_estimated_absorpt_t_max 0.843

loop_
_space_group_symop_operation_xyz
'x, y, z'
'x+1/2, -y+1/2, -z'
'-x, y+1/2, -z+1/2'
'-x+1/2, -y, z+1/2'

loop_
_atom_site_label
_atom_site_type_symbol
_atom_site_fract_x
_atom_site_fract_y
_atom_site_fract_z
_atom_site_U_iso_or_equiv
_atom_site_adp_type
_atom_site_occupancy
_atom_site_site_symmetry_order
_atom_site_calc_flag
_atom_site_refinement_flags_posn
_atom_site_refinement_flags_adp
C1 C 0.7146(2) 0.1284(2) 0.19768(10) 0.0173(4) Uani 1 1 d . .
C2 C 0.6616(2) 0.0844(2) 0.26918(10) 0.0169(4) Uani 1 1 d . .
C3 C 0.7217(2) -0.0389(2) 0.30153(10) 0.0187(4) Uani 1 1 d . .
H3 H 0.7952 -0.0985 0.2782 0.022 Uiso 1 1 calc R U
C4 C 0.6773(2) -0.0769(2) 0.36662(10) 0.0195(4) Uani 1 1 d . .
H4 H 0.7191 -0.1616 0.3878 0.023 Uiso 1 1 calc R U
C5 C 0.5705(2) 0.0111(2) 0.40047(10) 0.0200(4) Uani 1 1 d . .
C6 C 0.5063(2) 0.1331(2) 0.37015(10) 0.0220(4) Uani 1 1 d . .
H6 H 0.4323 0.1917 0.3937 0.026 Uiso 1 1 calc R U
C7 C 0.5516(2) 0.1684(2) 0.30472(10) 0.0205(4) Uani 1 1 d . .
H7 H 0.5070 0.2517 0.2834 0.025 Uiso 1 1 calc R U
C8 C 0.8786(2) -0.0782(2) 0.15665(10) 0.0164(4) Uani 1 1 d . .
C9 C 1.0365(2) -0.2652(2) 0.10352(10) 0.0221(4) Uani 1 1 d . .
H9A H 0.9853 -0.3417 0.1303 0.033 Uiso 1 1 calc R U
H9B H 1.1472 -0.2898 0.0973 0.033 Uiso 1 1 calc R U
H9C H 0.9856 -0.2578 0.0592 0.033 Uiso 1 1 calc R U
C10 C 1.0104(2) 0.1363(2) 0.20621(10) 0.0207(4) Uani 1 1 d . .
H10A H 1.0861 0.0626 0.2212 0.031 Uiso 1 1 calc R U
H10B H 0.9831 0.1998 0.2444 0.031 Uiso 1 1 calc R U
H10C H 1.0565 0.1951 0.1698 0.031 Uiso 1 1 calc R U
C11 C 0.5950(2) 0.0876(2) 0.14262(10) 0.0175(4) Uani 1 1 d . .
C12 C 0.4424(2) 0.0469(2) 0.15666(10) 0.0183(4) Uani 1 1 d . .
H12 H 0.4121 0.0401 0.2029 0.022 Uiso 1 1 calc R U
C13 C 0.3789(2) 0.0250(3) 0.04459(11) 0.0278(4) Uani 1 1 d . .
H13 H 0.3053 0.0007 0.0103 0.033 Uiso 1 1 calc R U
C14 C 0.5275(3) 0.0680(2) 0.02525(11) 0.0302(5) Uani 1 1 d . .
H14 H 0.5546 0.0743 -0.0214 0.036 Uiso 1 1 calc R U
C15 C 0.6356(2) 0.1014(2) 0.07472(11) 0.0254(4) Uani 1 1 d . .
H15 H 0.7374 0.1337 0.0625 0.030 Uiso 1 1 calc R U
C16 C 0.7300(2) 0.2977(2) 0.19346(11) 0.0217(4) Uani 1 1 d . .
H16A H 0.7869 0.3337 0.2332 0.033 Uiso 1 1 calc R U
H16B H 0.6254 0.3417 0.1923 0.033 Uiso 1 1 calc R U
H16C H 0.7872 0.3243 0.1522 0.033 Uiso 1 1 calc R U
Cl1 Cl 0.51484(6) -0.03342(6) 0.48279(2) 0.02893(13) Uani 1 1 d . .
N1 N 0.86935(17) 0.06370(17) 0.18119(8) 0.0166(3) Uani 1 1 d . .
N2 N 1.02363(19) -0.12592(17) 0.13887(8) 0.0175(3) Uani 1 1 d . .
N3 N 0.33449(18) 0.01631(19) 0.10925(9) 0.0227(4) Uani 1 1 d . .
O1 O 0.76290(15) -0.15704(14) 0.15236(8) 0.0223(3) Uani 1 1 d . .
H2 H 1.095(3) -0.069(3) 0.1337(12) 0.020(6) Uiso 1 1 d . .

loop_
_atom_site_aniso_label
_atom_site_aniso_U_11
_atom_site_aniso_U_22
_atom_site_aniso_U_33
_atom_site_aniso_U_23
_atom_site_aniso_U_13
_atom_site_aniso_U_12
C1 0.0117(8) 0.0148(8) 0.0254(10) -0.0019(7) 0.0003(7) 0.0009(7)
C2 0.0113(8) 0.0165(8) 0.0228(10) -0.0040(7) -0.0030(7) 0.0003(7)
C3 0.0125(8) 0.0164(9) 0.0271(10) -0.0042(7) 0.0005(7) 0.0043(7)
C4 0.0149(9) 0.0175(8) 0.0260(10) -0.0017(7) -0.0033(7) 0.0021(7)
C5 0.0157(8) 0.0244(9) 0.0198(9) -0.0029(7) -0.0025(7) 0.0004(7)
C6 0.0165(9) 0.0241(9) 0.0254(10) -0.0064(7) -0.0010(8) 0.0060(8)
C7 0.0167(8) 0.0176(8) 0.0273(10) -0.0026(7) -0.0028(8) 0.0052(7)
C8 0.0136(8) 0.0155(8) 0.0200(9) 0.0000(7) -0.0006(7) -0.0006(7)
C9 0.0207(9) 0.0183(9) 0.0271(10) -0.0031(7) 0.0009(8) 0.0038(7)
C10 0.0120(8) 0.0210(9) 0.0291(10) -0.0064(7) -0.0011(8) -0.0030(8)
C11 0.0131(8) 0.0158(8) 0.0236(10) -0.0018(7) -0.0008(7) 0.0030(7)
C12 0.0146(8) 0.0157(8) 0.0245(9) -0.0015(7) 0.0003(7) 0.0009(7)
C13 0.0183(9) 0.0371(11) 0.0279(11) -0.0071(9) -0.0054(8) 0.0010(9)
C14 0.0227(10) 0.0445(12) 0.0235(10) -0.0045(9) 0.0015(8) -0.0005(9)
C15 0.0141(9) 0.0327(11) 0.0294(11) -0.0009(8) 0.0025(8) -0.0022(8)
C16 0.0175(9) 0.0155(9) 0.0321(11) 0.0002(7) -0.0025(8) 0.0011(7)
Cl1 0.0254(2) 0.0402(3) 0.0212(2) 0.00112(18) 0.00137(18) 0.0098(2)
N1 0.0085(7) 0.0158(7) 0.0256(8) -0.0039(6) -0.0002(6) -0.0022(5)
N2 0.0120(7) 0.0169(7) 0.0237(8) -0.0021(6) 0.0008(6) -0.0001(6)
N3 0.0137(7) 0.0238(8) 0.0306(9) -0.0044(7) -0.0008(6) -0.0007(6)
O1 0.0142(6) 0.0170(6) 0.0359(8) -0.0054(6) 0.0021(6) -0.0036(5)

loop_
_atom_type_symbol
_atom_type_description
_atom_type_scat_dispersion_real
_atom_type_scat_dispersion_imag
_atom_type_scat_source
C C 0.0181 0.0091 'International Tables Vol C Tables 4.2.6.8 and 6.1.1.4'
H H 0.0000 0.0000 'International Tables Vol C Tables 4.2.6.8 and 6.1.1.4'
N N 0.0311 0.0180 'International Tables Vol C Tables 4.2.6.8 and 6.1.1.4'
O O 0.0492 0.0322 'International Tables Vol C Tables 4.2.6.8 and 6.1.1.4'
Cl Cl 0.3639 0.7018 'International Tables Vol C Tables 4.2.6.8 and 6.1.1.4'

loop_
_geom_angle_atom_site_label_1
_geom_angle_atom_site_label_2
_geom_angle_atom_site_label_3
_geom_angle
N1 C1 C2 111.08(15)
N1 C1 C11 109.91(15)
C2 C1 C11 112.92(15)
N1 C1 C16 108.06(15)
C2 C1 C16 109.54(16)
C11 C1 C16 105.04(15)
C3 C2 C7 117.49(18)
C3 C2 C1 121.59(16)
C7 C2 C1 120.92(17)
C4 C3 C2 121.82(17)
C4 C3 H3 119.1
C2 C3 H3 119.1
C3 C4 C5 118.74(18)
C3 C4 H4 120.6
C5 C4 H4 120.6
C6 C5 C4 121.47(19)
C6 C5 Cl1 119.02(15)
C4 C5 Cl1 119.51(15)
C5 C6 C7 118.78(18)
C5 C6 H6 120.6
C7 C6 H6 120.6
C6 C7 C2 121.67(18)
C6 C7 H7 119.2
C2 C7 H7 119.2
O1 C8 N2 121.84(17)
O1 C8 N1 121.91(17)
N2 C8 N1 116.24(16)
N2 C9 H9A 109.5
N2 C9 H9B 109.5
H9A C9 H9B 109.5
N2 C9 H9C 109.5
H9A C9 H9C 109.5
H9B C9 H9C 109.5
N1 C10 H10A 109.5
N1 C10 H10B 109.5
H10A C10 H10B 109.5
N1 C10 H10C 109.5
H10A C10 H10C 109.5
H10B C10 H10C 109.5
C12 C11 C15 116.92(18)
C12 C11 C1 123.38(18)
C15 C11 C1 119.54(17)
N3 C12 C11 124.31(19)
N3 C12 H12 117.8
C11 C12 H12 117.8
N3 C13 C14 122.83(19)
N3 C13 H13 118.6
C14 C13 H13 118.6
C15 C14 C13 118.9(2)
C15 C14 H14 120.5
C13 C14 H14 120.5
C14 C15 C11 119.65(19)
C14 C15 H15 120.2
C11 C15 H15 120.2
C1 C16 H16A 109.5
C1 C16 H16B 109.5
H16A C16 H16B 109.5
C1 C16 H16C 109.5
H16A C16 H16C 109.5
H16B C16 H16C 109.5
C8 N1 C10 119.74(15)
C8 N1 C1 119.99(15)
C10 N1 C1 118.62(14)
C8 N2 C9 118.23(16)
C8 N2 H2 121.2(17)
C9 N2 H2 116.3(18)
C13 N3 C12 117.29(17)

loop_
_geom_bond_atom_site_label_1
_geom_bond_atom_site_label_2
_geom_bond_distance
C1 N1 1.485(2)
C1 C2 1.535(3)
C1 C11 1.537(3)
C1 C16 1.558(2)
C2 C3 1.395(3)
C2 C7 1.402(3)
C3 C4 1.384(3)
C3 H3 0.9500
C4 C5 1.388(3)
C4 H4 0.9500
C5 C6 1.380(3)
C5 Cl1 1.741(2)
C6 C7 1.386(3)
C6 H6 0.9500
C7 H7 0.9500
C8 O1 1.227(2)
C8 N2 1.360(2)
C8 N1 1.388(2)
C9 N2 1.457(2)
C9 H9A 0.9800
C9 H9B 0.9800
C9 H9C 0.9800
C10 N1 1.462(2)
C10 H10A 0.9800
C10 H10B 0.9800
C10 H10C 0.9800
C11 C12 1.384(3)
C11 C15 1.390(3)
C12 N3 1.343(3)
C12 H12 0.9500
C13 N3 1.333(3)
C13 C14 1.383(3)
C13 H13 0.9500
C14 C15 1.379(3)
C14 H14 0.9500
C15 H15 0.9500
C16 H16A 0.9800
C16 H16B 0.9800
C16 H16C 0.9800
N2 H2 0.81(3)

loop_
_geom_hbond_atom_site_label_D
_geom_hbond_atom_site_label_H
_geom_hbond_atom_site_label_A
_geom_hbond_distance_DH
_geom_hbond_distance_HA
_geom_hbond_distance_DA
_geom_hbond_angle_DHA
_geom_hbond_site_symmetry_A
C6 H6 O1 0.95 2.35 3.029(2) 128.0 3_655
C13 H13 Cl1 0.95 2.80 3.579(2) 139.3 4_554
N2 H2 N3 0.81(3) 2.24(3) 3.015(2) 160(2) 1_655

loop_
_geom_torsion_atom_site_label_1
_geom_torsion_atom_site_label_2
_geom_torsion_atom_site_label_3
_geom_torsion_atom_site_label_4
_geom_torsion
N1 C1 C2 C3 -21.7(2)
C11 C1 C2 C3 102.36(19)
C16 C1 C2 C3 -140.96(18)
N1 C1 C2 C7 157.63(16)
C11 C1 C2 C7 -78.4(2)
C16 C1 C2 C7 38.3(2)
C7 C2 C3 C4 -1.0(3)
C1 C2 C3 C4 178.32(17)
C2 C3 C4 C5 -0.3(3)
C3 C4 C5 C6 1.3(3)
C3 C4 C5 Cl1 -179.23(14)
C4 C5 C6 C7 -0.8(3)
Cl1 C5 C6 C7 179.69(15)
C5 C6 C7 C2 -0.6(3)
C3 C2 C7 C6 1.5(3)
C1 C2 C7 C6 -177.85(17)
N1 C1 C11 C12 138.50(17)
C2 C1 C11 C12 13.8(2)
C16 C1 C11 C12 -105.5(2)
N1 C1 C11 C15 -46.3(2)
C2 C1 C11 C15 -170.93(17)
C16 C1 C11 C15 69.8(2)
C15 C11 C12 N3 2.0(3)
C1 C11 C12 N3 177.35(17)
N3 C13 C14 C15 0.9(3)
C13 C14 C15 C11 1.7(3)
C12 C11 C15 C14 -3.1(3)
C1 C11 C15 C14 -178.61(19)
O1 C8 N1 C10 159.99(18)
N2 C8 N1 C10 -18.8(2)
O1 C8 N1 C1 -5.2(3)
N2 C8 N1 C1 176.07(17)
C2 C1 N1 C8 83.8(2)
C11 C1 N1 C8 -41.9(2)
C16 C1 N1 C8 -156.03(17)
C2 C1 N1 C10 -81.6(2)
C11 C1 N1 C10 152.74(16)
C16 C1 N1 C10 38.6(2)
O1 C8 N2 C9 10.3(3)
N1 C8 N2 C9 -170.96(16)
C14 C13 N3 C12 -2.1(3)
C11 C12 N3 C13 0.5(3)
